data_7107696
loop_
_publ_author_name
'N. Venkatramaiah'
'Shiv Kumar'
'Satish Patil'

_publ_section_title
;
 luoranthene based fluorescent chemosensors for detection of explosive
 nitroaromatics
;
_journal_name_full Chem.Commun.
_journal_page_first 5007
_journal_paper_doi 10.1039/c2cc31606d
_journal_volume 48
_journal_year 2012
_chemical_compound_source 'see text'
_chemical_formula_moiety 'C34 H20 Br2'
_chemical_formula_sum 'C34 H20 Br2'
_chemical_formula_weight 588.30
_chemical_name_systematic ?
_space_group_IT_number 2
_symmetry_cell_setting triclinic
_symmetry_Int_Tables_number 2
_symmetry_space_group_name_Hall '-P 1'
_symmetry_space_group_name_H-M 'P -1'
_atom_sites_solution_hydrogens geom
_atom_sites_solution_primary direct
_atom_sites_solution_secondary difmap
_cell_angle_alpha 115.624(7)
_cell_angle_beta 97.025(6)
_cell_angle_gamma 94.820(6)
_cell_formula_units_Z 2
_cell_length_a 10.3812(7)
_cell_length_b 10.9799(8)
_cell_length_c 12.2684(9)
_cell_measurement_reflns_used 21125
_cell_measurement_temperature 120(1)
_cell_measurement_theta_max 27.0
_cell_measurement_theta_min 2.5
_cell_volume 1236.68(17)
_computing_cell_refinement 'CrysAlisPro CCD (Oxford Diffraction, 2009)'
_computing_data_collection 'CrysAlisPro CCD (Oxford Diffraction, 2009)'
_computing_data_reduction 'CrysAlisPro RED (Oxford Diffraction, 2009)'
_computing_molecular_graphics 'Ortep-3 (Farrugia, 1997) and CAMERON (Watkin et al., 1993)'
_computing_publication_material 'WinGX (Farrugia, 1999)'
_computing_structure_refinement 'SHELXL97 (Sheldrick, 2008)'
_computing_structure_solution 'SHELXS97 (Sheldrick, 2008)'
_diffrn_ambient_temperature 120(1)
_diffrn_measured_fraction_theta_full 0.996
_diffrn_measured_fraction_theta_max 0.996
_diffrn_measurement_device_type 'Oxford Xcalibur,Eos(Nova) CCD detector'
_diffrn_measurement_method 'f\w scans'
_diffrn_radiation_monochromator graphite
_diffrn_radiation_probe x-ray
_diffrn_radiation_source 'Enhance (Mo) X-ray Source'
_diffrn_radiation_type MoK\a
_diffrn_radiation_wavelength 0.71073
_diffrn_reflns_av_R_equivalents 0.0784
_diffrn_reflns_av_sigmaI/netI 0.0782
_diffrn_reflns_limit_h_max 13
_diffrn_reflns_limit_h_min -13
_diffrn_reflns_limit_k_max 14
_diffrn_reflns_limit_k_min -14
_diffrn_reflns_limit_l_max 15
_diffrn_reflns_limit_l_min -15
_diffrn_reflns_number 21125
_diffrn_reflns_reduction_process
;
;
_diffrn_reflns_theta_full 27.00
_diffrn_reflns_theta_max 27.00
_diffrn_reflns_theta_min 2.49
_exptl_absorpt_coefficient_mu 3.300
_exptl_absorpt_correction_T_max 0.5582
_exptl_absorpt_correction_T_min 0.4377
_exptl_absorpt_correction_type multi-scan
_exptl_absorpt_process_details 'CrysAlis RED (Oxford Diffraction,2009)'
_exptl_crystal_colour colorless
_exptl_crystal_density_diffrn 1.580
_exptl_crystal_density_method 'Not Measured'
_exptl_crystal_description block
_exptl_crystal_F_000 588
_exptl_crystal_size_max 0.30
_exptl_crystal_size_mid 0.20
_exptl_crystal_size_min 0.20
_refine_diff_density_max 1.443
_refine_diff_density_min -0.831
_refine_diff_density_rms 0.155
_refine_ls_extinction_method none
_refine_ls_goodness_of_fit_ref 1.010
_refine_ls_hydrogen_treatment constr
_refine_ls_matrix_type full
_refine_ls_number_parameters 325
_refine_ls_number_reflns 5370
_refine_ls_number_restraints 0
_refine_ls_restrained_S_all 1.010
_refine_ls_R_factor_all 0.0887
_refine_ls_R_factor_gt 0.0570
_refine_ls_shift/su_max 0.000
_refine_ls_shift/su_mean 0.000
_refine_ls_structure_factor_coef Fsqd
_refine_ls_weighting_details 'calc w=1/[\s^2^(Fo^2^)+(0.0864P)^2^+1.0401P] where P=(Fo^2^+2Fc^2^)/3'
_refine_ls_weighting_scheme calc
_refine_ls_wR_factor_gt 0.1465
_refine_ls_wR_factor_ref 0.1629
_reflns_number_gt 3828
_reflns_number_total 5370
_reflns_threshold_expression >2sigma(I)
_cod_data_source_file c2cc31606d.txt
_cod_data_source_block dpr_9
_cod_database_code 7107696

loop_
_symmetry_equiv_pos_site_id
_symmetry_equiv_pos_as_xyz
1 x,y,z
2 -x,-y,-z

loop_
_atom_site_label
_atom_site_type_symbol
_atom_site_fract_x
_atom_site_fract_y
_atom_site_fract_z
_atom_site_U_iso_or_equiv
_atom_site_adp_type
_atom_site_occupancy
_atom_site_symmetry_multiplicity
_atom_site_calc_flag
_atom_site_refinement_flags
Br1 Br 0.04780(5) 0.94515(5) 0.31771(5) 0.02657(18) Uani 1 1 d .
Br2 Br 0.54228(5) -0.00234(6) 0.82366(5) 0.03206(19) Uani 1 1 d .
C C 0.4725(4) 0.1122(5) 0.7595(5) 0.0202(10) Uani 1 1 d .
C0AA C 0.1061(5) 0.8129(5) 0.3670(4) 0.0187(10) Uani 1 1 d .
C1AA C 0.3300(4) 0.3389(5) 0.4892(4) 0.0176(10) Uani 1 1 d .
H1A H 0.3659 0.2619 0.4430 0.021 Uiso 1 1 calc R
C2AA C 0.2325(4) 0.5744(5) 0.6275(4) 0.0138(9) Uani 1 1 d .
C3AA C 0.3712(4) 0.2781(5) 0.6629(4) 0.0142(9) Uani 1 1 d .
C4AA C 0.2393(4) 0.5421(5) 0.5050(4) 0.0140(9) Uani 1 1 d .
C5AA C 0.3203(4) 0.3678(5) 0.6102(4) 0.0138(9) Uani 1 1 d .
C6AA C 0.2760(5) 0.6950(5) 0.4032(4) 0.0184(10) Uani 1 1 d .
H6A H 0.3616 0.6764 0.4002 0.022 Uiso 1 1 calc R
C7AA C 0.1942(4) 0.6326(5) 0.4512(4) 0.0140(9) Uani 1 1 d .
C8AA C 0.2886(4) 0.4203(5) 0.4347(4) 0.0168(10) Uani 1 1 d .
C9AA C 0.1334(5) 0.8828(5) 0.9514(5) 0.0247(11) Uani 1 1 d .
H9A H 0.1128 0.9463 1.0244 0.030 Uiso 1 1 calc R
C0BA C 0.4162(4) 0.3438(5) 0.2623(4) 0.0169(10) Uani 1 1 d .
H0B H 0.4911 0.3603 0.3196 0.020 Uiso 1 1 calc R
C1BA C 0.4577(4) 0.3351(5) 0.7758(4) 0.0166(10) Uani 1 1 d .
H1B H 0.4824 0.4293 0.8184 0.020 Uiso 1 1 calc R
C2BA C 0.2299(4) 0.5355(5) 0.8015(4) 0.0164(10) Uani 1 1 d .
C3BA C 0.1519(4) 0.6987(5) 1.0249(4) 0.0219(11) Uani 1 1 d .
H3B H 0.1281 0.7512 1.1001 0.026 Uiso 1 1 calc R
C4BA C 0.2644(4) 0.4820(5) 0.6774(4) 0.0154(10) Uani 1 1 d .
C5BA C 0.3901(5) 0.0524(5) 0.6467(5) 0.0241(11) Uani 1 1 d .
H5B H 0.3691 -0.0422 0.6034 0.029 Uiso 1 1 calc R
C6BA C 0.5067(4) 0.2519(5) 0.8243(4) 0.0186(10) Uani 1 1 d .
H6B H 0.5624 0.2902 0.9001 0.022 Uiso 1 1 calc R
C7BA C 0.1806(5) 0.5697(5) 0.9976(5) 0.0240(11) Uani 1 1 d .
H7B H 0.1724 0.5357 1.0544 0.029 Uiso 1 1 calc R
C8BA C 0.1942(4) 0.6945(5) 0.7258(4) 0.0169(10) Uani 1 1 d .
C9BA C 0.2219(4) 0.4868(5) 0.8873(4) 0.0189(10) Uani 1 1 d .
H9B H 0.2433 0.4011 0.8727 0.023 Uiso 1 1 calc R
C0CA C 0.1398(5) 0.9139(5) 0.8559(4) 0.0212(11) Uani 1 1 d .
H0C H 0.1248 1.0003 0.8663 0.025 Uiso 1 1 calc R
C1CA C 0.3148(5) 0.2663(5) 0.0530(4) 0.0197(10) Uani 1 1 d .
H1C H 0.3205 0.2301 -0.0299 0.024 Uiso 1 1 calc R
C2CA C 0.1924(4) 0.6642(5) 0.8269(4) 0.0146(9) Uani 1 1 d .
C3CA C 0.0194(4) 0.7502(5) 0.4097(4) 0.0178(10) Uani 1 1 d .
H3C H -0.0668 0.7674 0.4100 0.021 Uiso 1 1 calc R
C4CA C 0.0642(4) 0.6604(5) 0.4525(4) 0.0183(10) Uani 1 1 d .
H4C H 0.0071 0.6177 0.4826 0.022 Uiso 1 1 calc R
C5CA C 0.2966(4) 0.3735(5) 0.3025(4) 0.0160(10) Uani 1 1 d .
C6CA C 0.2336(4) 0.7843(5) 0.3596(4) 0.0181(10) Uani 1 1 d .
H6C H 0.2891 0.8244 0.3261 0.022 Uiso 1 1 calc R
C7CA C 0.1957(4) 0.2961(5) 0.0906(5) 0.0224(11) Uani 1 1 d .
H7C H 0.1217 0.2801 0.0325 0.027 Uiso 1 1 calc R
C8CA C 0.3388(5) 0.1361(5) 0.5986(5) 0.0230(11) Uani 1 1 d .
H8C H 0.2825 0.0968 0.5231 0.028 Uiso 1 1 calc R
C9CA C 0.4246(5) 0.2906(5) 0.1392(5) 0.0211(11) Uani 1 1 d .
H9C H 0.5047 0.2711 0.1144 0.025 Uiso 1 1 calc R
C0DA C 0.1860(4) 0.3496(5) 0.2143(4) 0.0192(10) Uani 1 1 d .
H0D H 0.1057 0.3696 0.2385 0.023 Uiso 1 1 calc R
C1DA C 0.1585(4) 0.7516(5) 0.9383(4) 0.0181(10) Uani 1 1 d .
C2DA C 0.1685(4) 0.8208(5) 0.7407(4) 0.0194(10) Uani 1 1 d .
H2D H 0.1698 0.8451 0.6771 0.023 Uiso 1 1 calc R

loop_
_atom_site_aniso_label
_atom_site_aniso_U_11
_atom_site_aniso_U_22
_atom_site_aniso_U_33
_atom_site_aniso_U_23
_atom_site_aniso_U_13
_atom_site_aniso_U_12
Br1 0.0354(3) 0.0262(3) 0.0251(3) 0.0155(2) 0.0065(2) 0.0167(2)
Br2 0.0322(3) 0.0294(3) 0.0435(4) 0.0250(3) 0.0001(2) 0.0108(2)
C 0.018(2) 0.025(3) 0.028(3) 0.018(2) 0.009(2) 0.011(2)
C0AA 0.028(3) 0.016(3) 0.013(2) 0.007(2) 0.0036(19) 0.012(2)
C1AA 0.014(2) 0.015(2) 0.023(3) 0.008(2) 0.0005(19) 0.0018(18)
C2AA 0.009(2) 0.014(2) 0.020(2) 0.0078(19) 0.0034(17) 0.0041(17)
C3AA 0.010(2) 0.018(2) 0.018(2) 0.010(2) 0.0072(18) 0.0065(18)
C4AA 0.0051(19) 0.020(2) 0.021(2) 0.013(2) 0.0031(17) 0.0036(17)
C5AA 0.009(2) 0.013(2) 0.019(2) 0.0072(19) 0.0009(17) 0.0002(17)
C6AA 0.015(2) 0.023(3) 0.019(2) 0.011(2) 0.0054(18) 0.0058(19)
C7AA 0.012(2) 0.014(2) 0.015(2) 0.0056(19) 0.0016(17) 0.0040(17)
C8AA 0.014(2) 0.017(2) 0.020(2) 0.009(2) 0.0022(18) 0.0033(18)
C9AA 0.022(3) 0.027(3) 0.017(2) 0.004(2) -0.001(2) 0.007(2)
C0BA 0.012(2) 0.018(3) 0.025(3) 0.013(2) 0.0031(19) 0.0044(18)
C1BA 0.012(2) 0.019(3) 0.018(2) 0.007(2) 0.0033(18) 0.0031(18)
C2BA 0.009(2) 0.018(2) 0.022(2) 0.009(2) 0.0013(18) 0.0009(18)
C3BA 0.018(2) 0.033(3) 0.015(2) 0.009(2) 0.0055(19) 0.015(2)
C4BA 0.009(2) 0.017(2) 0.019(2) 0.008(2) -0.0009(17) 0.0001(17)
C5BA 0.021(3) 0.018(3) 0.031(3) 0.010(2) 0.004(2) 0.005(2)
C6BA 0.011(2) 0.027(3) 0.019(2) 0.011(2) 0.0016(18) 0.0056(19)
C7BA 0.024(3) 0.030(3) 0.020(3) 0.012(2) 0.005(2) 0.008(2)
C8BA 0.010(2) 0.018(3) 0.021(2) 0.008(2) 0.0016(18) 0.0008(18)
C9BA 0.017(2) 0.019(3) 0.022(3) 0.010(2) 0.0012(19) 0.0064(19)
C0CA 0.024(3) 0.015(3) 0.023(3) 0.007(2) 0.002(2) 0.008(2)
C1CA 0.024(3) 0.018(3) 0.012(2) 0.002(2) 0.0035(19) -0.001(2)
C2CA 0.009(2) 0.016(2) 0.019(2) 0.008(2) 0.0008(17) 0.0017(17)
C3CA 0.012(2) 0.017(3) 0.022(2) 0.005(2) 0.0034(18) 0.0082(18)
C4CA 0.018(2) 0.017(3) 0.021(2) 0.009(2) 0.0040(19) 0.0014(19)
C5CA 0.018(2) 0.013(2) 0.020(2) 0.009(2) 0.0057(19) 0.0041(18)
C6CA 0.021(2) 0.020(3) 0.016(2) 0.009(2) 0.0072(19) 0.0027(19)
C7CA 0.014(2) 0.030(3) 0.026(3) 0.016(2) -0.001(2) 0.005(2)
C8CA 0.023(3) 0.014(3) 0.030(3) 0.009(2) -0.002(2) 0.003(2)
C9CA 0.018(2) 0.020(3) 0.028(3) 0.012(2) 0.009(2) 0.007(2)
C0DA 0.014(2) 0.020(3) 0.024(3) 0.009(2) 0.0033(19) 0.0047(19)
C1DA 0.010(2) 0.023(3) 0.015(2) 0.004(2) 0.0000(17) 0.0023(19)
C2DA 0.017(2) 0.020(3) 0.021(3) 0.009(2) 0.0034(19) 0.0049(19)

loop_
_atom_type_symbol
_atom_type_description
_atom_type_scat_dispersion_real
_atom_type_scat_dispersion_imag
_atom_type_scat_source
C C 0.0033 0.0016 ' International Tables Vol C Tables 4.2.6.8 and 6.1.1.4'
H H 0.0000 0.0000 ' International Tables Vol C Tables 4.2.6.8 and 6.1.1.4'
Br Br -0.2901 2.4595 ' International Tables Vol C Tables 4.2.6.8 and 6.1.1.4'

loop_
_geom_angle_atom_site_label_1
_geom_angle_atom_site_label_2
_geom_angle_atom_site_label_3
_geom_angle
C6BA C C5BA 121.5(4)
C6BA C Br2 119.8(4)
C5BA C Br2 118.7(4)
C3CA C0AA C6CA 122.4(4)
C3CA C0AA Br1 118.0(3)
C6CA C0AA Br1 119.6(4)
C8AA C1AA C5AA 122.9(4)
C4AA C2AA C4BA 120.9(4)
C4AA C2AA C8BA 131.5(4)
C4BA C2AA C8BA 107.6(4)
C8CA C3AA C1BA 118.8(4)
C8CA C3AA C5AA 120.9(4)
C1BA C3AA C5AA 120.3(4)
C2AA C4AA C8AA 117.8(4)
C2AA C4AA C7AA 120.3(4)
C8AA C4AA C7AA 121.9(4)
C4BA C5AA C1AA 117.7(4)
C4BA C5AA C3AA 122.7(4)
C1AA C5AA C3AA 119.5(4)
C7AA C6AA C6CA 121.6(4)
C6AA C7AA C4CA 118.0(4)
C6AA C7AA C4AA 122.7(4)
C4CA C7AA C4AA 119.2(4)
C1AA C8AA C4AA 119.8(4)
C1AA C8AA C5CA 117.7(4)
C4AA C8AA C5CA 122.5(4)
C0CA C9AA C1DA 119.3(5)
C9CA C0BA C5CA 121.2(4)
C6BA C1BA C3AA 120.5(4)
C9BA C2BA C2CA 118.3(4)
C9BA C2BA C4BA 135.4(4)
C2CA C2BA C4BA 106.2(4)
C7BA C3BA C1DA 120.1(5)
C5AA C4BA C2AA 120.3(4)
C5AA C4BA C2BA 131.9(4)
C2AA C4BA C2BA 107.8(4)
C C5BA C8CA 119.1(5)
C C6BA C1BA 119.6(4)
C3BA C7BA C9BA 122.8(5)
C2DA C8BA C2CA 117.9(4)
C2DA C8BA C2AA 135.8(4)
C2CA C8BA C2AA 106.2(4)
C2BA C9BA C7BA 118.5(5)
C9AA C0CA C2DA 123.3(5)
C9CA C1CA C7CA 119.7(4)
C1DA C2CA C2BA 124.1(4)
C1DA C2CA C8BA 124.2(4)
C2BA C2CA C8BA 111.7(4)
C0AA C3CA C4CA 118.0(4)
C3CA C4CA C7AA 121.5(4)
C0DA C5CA C0BA 118.1(4)
C0DA C5CA C8AA 122.0(4)
C0BA C5CA C8AA 119.8(4)
C6AA C6CA C0AA 118.4(4)
C1CA C7CA C0DA 120.7(4)
C5BA C8CA C3AA 120.6(5)
C1CA C9CA C0BA 120.2(4)
C7CA C0DA C5CA 120.2(4)
C2CA C1DA C3BA 115.9(4)
C2CA C1DA C9AA 116.4(4)
C3BA C1DA C9AA 127.7(4)
C8BA C2DA C0CA 118.7(5)

loop_
_geom_bond_atom_site_label_1
_geom_bond_atom_site_label_2
_geom_bond_distance
Br1 C0AA 1.912(5)
Br2 C 1.896(5)
C C6BA 1.377(7)
C C5BA 1.381(7)
C0AA C3CA 1.371(7)
C0AA C6CA 1.390(6)
C1AA C8AA 1.393(6)
C1AA C5AA 1.396(6)
C2AA C4AA 1.400(6)
C2AA C4BA 1.434(6)
C2AA C8BA 1.477(6)
C3AA C8CA 1.396(7)
C3AA C1BA 1.403(6)
C3AA C5AA 1.491(6)
C4AA C8AA 1.421(6)
C4AA C7AA 1.486(6)
C5AA C4BA 1.390(6)
C6AA C7AA 1.382(6)
C6AA C6CA 1.383(6)
C7AA C4CA 1.409(6)
C8AA C5CA 1.491(6)
C9AA C0CA 1.363(7)
C9AA C1DA 1.429(7)
C0BA C9CA 1.381(7)
C0BA C5CA 1.403(6)
C1BA C6BA 1.386(6)
C2BA C9BA 1.379(6)
C2BA C2CA 1.409(6)
C2BA C4BA 1.479(7)
C3BA C7BA 1.376(7)
C3BA C1DA 1.420(7)
C5BA C8CA 1.396(7)
C7BA C9BA 1.409(7)
C8BA C2DA 1.371(7)
C8BA C2CA 1.418(6)
C0CA C2DA 1.427(7)
C1CA C9CA 1.378(7)
C1CA C7CA 1.387(7)
C2CA C1DA 1.398(7)
C3CA C4CA 1.390(6)
C5CA C0DA 1.400(6)
C7CA C0DA 1.391(7)

loop_
_geom_torsion_atom_site_label_1
_geom_torsion_atom_site_label_2
_geom_torsion_atom_site_label_3
_geom_torsion_atom_site_label_4
_geom_torsion
C4BA C2AA C4AA C8AA -4.8(6)
C8BA C2AA C4AA C8AA 176.1(4)
C4BA C2AA C4AA C7AA 174.3(4)
C8BA C2AA C4AA C7AA -4.8(7)
C8AA C1AA C5AA C4BA 1.1(7)
C8AA C1AA C5AA C3AA -177.9(4)
C8CA C3AA C5AA C4BA 132.7(5)
C1BA C3AA C5AA C4BA -50.3(6)
C8CA C3AA C5AA C1AA -48.4(6)
C1BA C3AA C5AA C1AA 128.7(5)
C6CA C6AA C7AA C4CA 1.2(7)
C6CA C6AA C7AA C4AA -176.6(4)
C2AA C4AA C7AA C6AA 120.5(5)
C8AA C4AA C7AA C6AA -60.5(6)
C2AA C4AA C7AA C4CA -57.3(6)
C8AA C4AA C7AA C4CA 121.8(5)
C5AA C1AA C8AA C4AA 3.0(7)
C5AA C1AA C8AA C5CA -176.3(4)
C2AA C4AA C8AA C1AA -1.1(6)
C7AA C4AA C8AA C1AA 179.8(4)
C2AA C4AA C8AA C5CA 178.2(4)
C7AA C4AA C8AA C5CA -0.9(7)
C8CA C3AA C1BA C6BA -2.0(7)
C5AA C3AA C1BA C6BA -179.1(4)
C1AA C5AA C4BA C2AA -7.0(6)
C3AA C5AA C4BA C2AA 172.0(4)
C1AA C5AA C4BA C2BA 174.6(5)
C3AA C5AA C4BA C2BA -6.4(7)
C4AA C2AA C4BA C5AA 9.1(6)
C8BA C2AA C4BA C5AA -171.6(4)
C4AA C2AA C4BA C2BA -172.2(4)
C8BA C2AA C4BA C2BA 7.2(5)
C9BA C2BA C4BA C5AA -11.0(9)
C2CA C2BA C4BA C5AA 172.4(4)
C9BA C2BA C4BA C2AA 170.4(5)
C2CA C2BA C4BA C2AA -6.2(5)
C6BA C C5BA C8CA -1.1(7)
Br2 C C5BA C8CA -179.7(4)
C5BA C C6BA C1BA 0.0(7)
Br2 C C6BA C1BA 178.6(3)
C3AA C1BA C6BA C 1.6(7)
C1DA C3BA C7BA C9BA 2.4(8)
C4AA C2AA C8BA C2DA -9.8(9)
C4BA C2AA C8BA C2DA 171.0(5)
C4AA C2AA C8BA C2CA 173.8(4)
C4BA C2AA C8BA C2CA -5.4(5)
C2CA C2BA C9BA C7BA -1.9(6)
C4BA C2BA C9BA C7BA -178.2(5)
C3BA C7BA C9BA C2BA -2.1(7)
C1DA C9AA C0CA C2DA 1.1(7)
C9BA C2BA C2CA C1DA 5.9(7)
C4BA C2BA C2CA C1DA -176.8(4)
C9BA C2BA C2CA C8BA -174.5(4)
C4BA C2BA C2CA C8BA 2.8(5)
C2DA C8BA C2CA C1DA 4.0(7)
C2AA C8BA C2CA C1DA -178.9(4)
C2DA C8BA C2CA C2BA -175.6(4)
C2AA C8BA C2CA C2BA 1.5(5)
C6CA C0AA C3CA C4CA 3.3(7)
Br1 C0AA C3CA C4CA -176.2(3)
C0AA C3CA C4CA C7AA -0.7(7)
C6AA C7AA C4CA C3CA -1.5(7)
C4AA C7AA C4CA C3CA 176.4(4)
C9CA C0BA C5CA C0DA -1.0(7)
C9CA C0BA C5CA C8AA 175.1(4)
C1AA C8AA C5CA C0DA 121.8(5)
C4AA C8AA C5CA C0DA -57.4(6)
C1AA C8AA C5CA C0BA -54.1(6)
C4AA C8AA C5CA C0BA 126.6(5)
C7AA C6AA C6CA C0AA 1.2(7)
C3CA C0AA C6CA C6AA -3.6(7)
Br1 C0AA C6CA C6AA 175.9(3)
C9CA C1CA C7CA C0DA -0.3(7)
C C5BA C8CA C3AA 0.6(8)
C1BA C3AA C8CA C5BA 0.9(7)
C5AA C3AA C8CA C5BA 178.0(4)
C7CA C1CA C9CA C0BA 0.3(7)
C5CA C0BA C9CA C1CA 0.4(7)
C1CA C7CA C0DA C5CA -0.3(7)
C0BA C5CA C0DA C7CA 0.9(7)
C8AA C5CA C0DA C7CA -175.1(4)
C2BA C2CA C1DA C3BA -5.5(6)
C8BA C2CA C1DA C3BA 174.9(4)
C2BA C2CA C1DA C9AA 175.1(4)
C8BA C2CA C1DA C9AA -4.5(7)
C7BA C3BA C1DA C2CA 1.3(7)
C7BA C3BA C1DA C9AA -179.4(5)
C0CA C9AA C1DA C2CA 1.8(7)
C0CA C9AA C1DA C3BA -177.5(5)
C2CA C8BA C2DA C0CA -0.8(6)
C2AA C8BA C2DA C0CA -176.9(5)
C9AA C0CA C2DA C8BA -1.7(7)
